data_1507702
loop_
_publ_author_name
'Mitsudo, Koichi'
'Shimohara, Shuichi'
'Mizoguchi, Jun'
'Mandai, Hiroki'
'Suga, Seiji'

_publ_section_title
;
 Synthesis of nitrogen-bridged terthiophenes by tandem buchwald-hartwig
 coupling and their properties.
;
_journal_issue 11
_journal_name_full 'Organic letters'
_journal_page_first 2702
_journal_page_last 2705
_journal_paper_doi 10.1021/ol300887t
_journal_volume 14
_journal_year 2012
_chemical_formula_moiety 'C26 H18 N2 S3'
_chemical_formula_sum 'C26 H18 N2 S3'
_chemical_formula_weight 454.60
_chemical_name_systematic
;
 N,N'-Di(p-tolyl)-bis(dithienopyrrolo)thiophene
;
_space_group_IT_number 2
_symmetry_cell_setting triclinic
_symmetry_space_group_name_Hall '-P 1'
_symmetry_space_group_name_H-M 'P -1'
_atom_sites_solution_hydrogens geom
_atom_sites_solution_primary direct
_atom_sites_solution_secondary difmap
_audit_creation_date 2011-07-19
_audit_creation_method SHELXL-97
_cell_angle_alpha 98.397(7)
_cell_angle_beta 90.750(4)
_cell_angle_gamma 109.538(6)
_cell_formula_units_Z 6
_cell_length_a 11.991(5)
_cell_length_b 13.686(5)
_cell_length_c 21.240(8)
_cell_measurement_reflns_used 10461
_cell_measurement_temperature 93.1500
_cell_measurement_theta_max 27.5398
_cell_measurement_theta_min 3.0761
_cell_volume 3243(2)
_computing_cell_refinement 'CrystalClear (Rigaku Inc., 2008)'
_computing_data_collection 'CrystalClear (Rigaku Inc., 2008)'
_computing_data_reduction 'CrystalClear (Rigaku Inc., 2008)'
_computing_molecular_graphics 'Yadokari-XG 2009 (Wakita Nemoto et al., 2009)'
_computing_publication_material 'Yadokari-XG 2009 (Wakita,Nemoto et al., 2009)'
_computing_structure_refinement 'SHELXL-97 (Sheldrick, 1997)'
_computing_structure_solution 'SIR2004 (Burla, et al., 2005)'
_diffrn_ambient_temperature 93.1500
_diffrn_detector_area_resol_mean 28.5714
_diffrn_measured_fraction_theta_full 0.988
_diffrn_measured_fraction_theta_max 0.988
_diffrn_measurement_device_type 'Rigaku Saturn724'
_diffrn_measurement_method dtprofit.ref
_diffrn_radiation_monochromator Confocal
_diffrn_radiation_source 'Rotating Anode'
_diffrn_radiation_type MoK\a
_diffrn_radiation_wavelength 0.71075
_diffrn_reflns_av_R_equivalents 0.0376
_diffrn_reflns_av_sigmaI/netI 0.0481
_diffrn_reflns_limit_h_max 15
_diffrn_reflns_limit_h_min -15
_diffrn_reflns_limit_k_max 17
_diffrn_reflns_limit_k_min -17
_diffrn_reflns_limit_l_max 27
_diffrn_reflns_limit_l_min -27
_diffrn_reflns_number 39030
_diffrn_reflns_theta_full 27.54
_diffrn_reflns_theta_max 27.54
_diffrn_reflns_theta_min 3.08
_exptl_absorpt_coefficient_mu 0.360
_exptl_absorpt_correction_T_max 1.0000
_exptl_absorpt_correction_T_min 0.8573
_exptl_absorpt_correction_type multi-scan
_exptl_absorpt_process_details 'REQAB (Rigaku, 1998)'
_exptl_crystal_colour Colorless
_exptl_crystal_density_diffrn 1.397
_exptl_crystal_density_method 'not measured'
_exptl_crystal_description Block
_exptl_crystal_F_000 1416
_exptl_crystal_size_max 0.6000
_exptl_crystal_size_mid 0.3900
_exptl_crystal_size_min 0.1600
_refine_diff_density_max 0.820
_refine_diff_density_min -0.754
_refine_diff_density_rms 0.059
_refine_ls_extinction_method none
_refine_ls_goodness_of_fit_ref 1.063
_refine_ls_hydrogen_treatment constr
_refine_ls_matrix_type full
_refine_ls_number_parameters 844
_refine_ls_number_reflns 14786
_refine_ls_number_restraints 0
_refine_ls_restrained_S_all 1.063
_refine_ls_R_factor_all 0.0474
_refine_ls_R_factor_gt 0.0378
_refine_ls_shift/su_max 0.005
_refine_ls_shift/su_mean 0.000
_refine_ls_structure_factor_coef Fsqd
_refine_ls_weighting_details 'calc w=1/[\s^2^(Fo^2^)+(0.0570P)^2^+0.2653P] where P=(Fo^2^+2Fc^2^)/3'
_refine_ls_weighting_scheme calc
_refine_ls_wR_factor_gt 0.1001
_refine_ls_wR_factor_ref 0.1076
_reflns_number_gt 11935
_reflns_number_total 14786
_reflns_threshold_expression >2sigma(I)
_cod_data_source_file ol300887t_si_001.cif
_cod_data_source_block 2a
_cod_depositor_comments
;
The following automatic conversions were performed:

'_exptl_absorpt_correction_type' value 'Multi-scan' changed to
'multi-scan' according to
/home/saulius/struct/CIF-dictionaries/cif_core.dic dictionary named
'cif_core.dic' version 2.4.1 from 2010-06-29.

Automatic conversion script
Id: cif_fix_values 1715 2011-07-08 13:25:40Z adriana 
;
_cod_database_code 1507702

loop_
_symmetry_equiv_pos_as_xyz
'x, y, z'
'-x, -y, -z'

loop_
_atom_site_label
_atom_site_type_symbol
_atom_site_fract_x
_atom_site_fract_y
_atom_site_fract_z
_atom_site_U_iso_or_equiv
_atom_site_adp_type
_atom_site_occupancy
_atom_site_symmetry_multiplicity
_atom_site_calc_flag
_atom_site_refinement_flags
S1 S 0.41327(3) 0.38837(4) 0.527977(18) 0.02080(10) Uani 1 1 d .
S2 S 0.43839(3) 0.42465(3) 0.341077(17) 0.01653(9) Uani 1 1 d .
S3 S 0.39342(4) 0.44605(3) 0.153418(18) 0.02005(9) Uani 1 1 d .
C1 C 0.28929(15) 0.32915(14) 0.56810(8) 0.0235(4) Uani 1 1 d .
H1 H 0.2927 0.3274 0.6126 0.028 Uiso 1 1 calc R
C2 C 0.18666(14) 0.28544(14) 0.53021(7) 0.0199(3) Uani 1 1 d .
H2 H 0.1112 0.2500 0.5444 0.024 Uiso 1 1 calc R
C3 C 0.20946(13) 0.30083(13) 0.46636(7) 0.0168(3) Uani 1 1 d .
C4 C 0.32715(14) 0.35607(13) 0.45746(7) 0.0173(3) Uani 1 1 d .
C5 C 0.33344(13) 0.36669(12) 0.39221(7) 0.0155(3) Uani 1 1 d .
C6 C 0.21894(13) 0.31709(12) 0.36340(7) 0.0149(3) Uani 1 1 d .
C7 C 0.21621(13) 0.32301(12) 0.29688(7) 0.0146(3) Uani 1 1 d .
C8 C 0.32828(13) 0.38178(12) 0.27933(7) 0.0153(3) Uani 1 1 d .
C9 C 0.31435(13) 0.39289(12) 0.21465(7) 0.0159(3) Uani 1 1 d .
C10 C 0.19580(14) 0.33952(13) 0.19464(7) 0.0167(3) Uani 1 1 d .
C11 C 0.16751(15) 0.34049(13) 0.12955(7) 0.0208(3) Uani 1 1 d .
H11 H 0.0911 0.3072 0.1082 0.025 Uiso 1 1 calc R
C12 C 0.26627(15) 0.39635(14) 0.10239(7) 0.0236(4) Uani 1 1 d .
H12 H 0.2655 0.4071 0.0592 0.028 Uiso 1 1 calc R
N1 N 0.14117(11) 0.27588(11) 0.40892(6) 0.0159(3) Uani 1 1 d .
C13 C 0.01460(13) 0.24108(13) 0.40312(7) 0.0167(3) Uani 1 1 d .
C14 C -0.05192(14) 0.15185(14) 0.42688(8) 0.0215(4) Uani 1 1 d .
H14 H -0.0136 0.1143 0.4483 0.026 Uiso 1 1 calc R
C15 C -0.17498(15) 0.11757(15) 0.41916(8) 0.0261(4) Uani 1 1 d .
H15 H -0.2204 0.0571 0.4362 0.031 Uiso 1 1 calc R
C16 C -0.23259(14) 0.17022(15) 0.38698(8) 0.0237(4) Uani 1 1 d .
C17 C -0.16414(14) 0.25978(14) 0.36415(7) 0.0205(3) Uani 1 1 d .
H17 H -0.2022 0.2965 0.3419 0.025 Uiso 1 1 calc R
C18 C -0.04131(14) 0.29708(13) 0.37297(7) 0.0183(3) Uani 1 1 d .
H18 H 0.0039 0.3602 0.3585 0.022 Uiso 1 1 calc R
C19 C -0.36670(15) 0.13205(18) 0.37709(9) 0.0339(5) Uani 1 1 d .
H19 H -0.3990 0.1685 0.4114 0.051 Uiso 1 1 calc R
H19A H -0.3984 0.0562 0.3775 0.051 Uiso 1 1 calc R
H19B H -0.3893 0.1468 0.3359 0.051 Uiso 1 1 calc R
N2 N 0.13398(11) 0.29631(10) 0.24470(6) 0.0157(3) Uani 1 1 d .
C20 C 0.01667(13) 0.22041(12) 0.23706(7) 0.0153(3) Uani 1 1 d .
C21 C -0.00650(14) 0.12748(13) 0.26107(7) 0.0171(3) Uani 1 1 d .
H21 H 0.0554 0.1137 0.2824 0.021 Uiso 1 1 calc R
C22 C -0.12062(14) 0.05437(13) 0.25387(7) 0.0196(3) Uani 1 1 d .
H22 H -0.1362 -0.0087 0.2713 0.023 Uiso 1 1 calc R
C23 C -0.21248(14) 0.07147(14) 0.22176(8) 0.0219(3) Uani 1 1 d .
C24 C -0.18687(14) 0.16541(14) 0.19772(8) 0.0233(4) Uani 1 1 d .
H24 H -0.2482 0.1786 0.1755 0.028 Uiso 1 1 calc R
C25 C -0.07359(14) 0.24038(13) 0.20554(7) 0.0193(3) Uani 1 1 d .
H25 H -0.0582 0.3045 0.1895 0.023 Uiso 1 1 calc R
C26 C -0.33577(16) -0.01021(16) 0.21337(9) 0.0339(4) Uani 1 1 d .
H26 H -0.3377 -0.0680 0.1797 0.051 Uiso 1 1 calc R
H26A H -0.3932 0.0219 0.2016 0.051 Uiso 1 1 calc R
H26B H -0.3561 -0.0374 0.2535 0.051 Uiso 1 1 calc R
S4 S 0.29986(4) 0.63541(4) 0.007470(19) 0.02637(11) Uani 1 1 d .
S5 S -0.02516(4) 0.50452(4) 0.073040(19) 0.02645(11) Uani 1 1 d .
S6 S -0.31562(4) 0.37745(4) 0.16677(2) 0.02493(10) Uani 1 1 d .
C27 C 0.43538(15) 0.70633(15) 0.04910(8) 0.0261(4) Uani 1 1 d .
H27 H 0.5073 0.7312 0.0287 0.031 Uiso 1 1 calc R
C28 C 0.42929(14) 0.72312(13) 0.11356(8) 0.0223(4) Uani 1 1 d .
H28 H 0.4947 0.7610 0.1433 0.027 Uiso 1 1 calc R
C29 C 0.31065(14) 0.67564(13) 0.12984(7) 0.0187(3) Uani 1 1 d .
C30 C 0.23000(14) 0.62609(14) 0.07780(7) 0.0199(3) Uani 1 1 d .
C31 C 0.11780(14) 0.58294(14) 0.10185(7) 0.0210(3) Uani 1 1 d .
C32 C 0.13307(14) 0.60718(13) 0.16851(7) 0.0183(3) Uani 1 1 d .
C33 C 0.02486(14) 0.55759(14) 0.19706(7) 0.0191(3) Uani 1 1 d .
C34 C -0.06655(14) 0.50161(14) 0.15049(7) 0.0217(4) Uani 1 1 d .
C35 C -0.17117(14) 0.45953(14) 0.18167(8) 0.0215(3) Uani 1 1 d .
C36 C -0.14129(14) 0.49147(14) 0.24685(8) 0.0204(3) Uani 1 1 d .
C37 C -0.23745(15) 0.45024(14) 0.28493(8) 0.0243(4) Uani 1 1 d .
H37 H -0.2337 0.4647 0.3302 0.029 Uiso 1 1 calc R
C38 C -0.33594(16) 0.38689(15) 0.24745(8) 0.0268(4) Uani 1 1 d .
H38 H -0.4088 0.3514 0.2643 0.032 Uiso 1 1 calc R
N3 N 0.25224(12) 0.66497(11) 0.18611(6) 0.0186(3) Uani 1 1 d .
C39 C 0.30705(14) 0.71572(13) 0.24780(7) 0.0191(3) Uani 1 1 d .
C40 C 0.41626(15) 0.71037(14) 0.26584(8) 0.0231(4) Uani 1 1 d .
H40 H 0.4546 0.6737 0.2373 0.028 Uiso 1 1 calc R
C41 C 0.46893(16) 0.75926(15) 0.32612(9) 0.0294(4) Uani 1 1 d .
H41 H 0.5442 0.7565 0.3383 0.035 Uiso 1 1 calc R
C42 C 0.41386(18) 0.81200(15) 0.36895(8) 0.0309(4) Uani 1 1 d .
C43 C 0.30470(18) 0.81650(14) 0.34979(8) 0.0287(4) Uani 1 1 d .
H43 H 0.2658 0.8523 0.3785 0.034 Uiso 1 1 calc R
C44 C 0.25137(16) 0.76952(14) 0.28934(8) 0.0235(4) Uani 1 1 d .
H44 H 0.1773 0.7743 0.2766 0.028 Uiso 1 1 calc R
C45 C 0.4693(2) 0.86118(18) 0.43559(9) 0.0480(6) Uani 1 1 d .
H45 H 0.4430 0.8093 0.4644 0.072 Uiso 1 1 calc R
H45A H 0.4448 0.9217 0.4506 0.072 Uiso 1 1 calc R
H45B H 0.5559 0.8844 0.4349 0.072 Uiso 1 1 calc R
N4 N -0.02077(12) 0.55185(12) 0.25719(6) 0.0199(3) Uani 1 1 d .
C46 C 0.04512(15) 0.56532(13) 0.31637(7) 0.0194(3) Uani 1 1 d .
C47 C 0.14972(14) 0.54263(13) 0.31729(7) 0.0177(3) Uani 1 1 d .
H47 H 0.1781 0.5184 0.2787 0.021 Uiso 1 1 calc R
C48 C 0.21230(14) 0.55560(13) 0.37502(7) 0.0189(3) Uani 1 1 d .
H48 H 0.2856 0.5431 0.3753 0.023 Uiso 1 1 calc R
C49 C 0.17025(15) 0.58648(14) 0.43261(7) 0.0218(3) Uani 1 1 d .
C50 C 0.06497(16) 0.60799(15) 0.43068(8) 0.0259(4) Uani 1 1 d .
H50 H 0.0346 0.6289 0.4695 0.031 Uiso 1 1 calc R
C51 C 0.00338(16) 0.59946(15) 0.37315(8) 0.0241(4) Uani 1 1 d .
H51 H -0.0669 0.6169 0.3726 0.029 Uiso 1 1 calc R
C52 C 0.23671(17) 0.59474(16) 0.49498(8) 0.0287(4) Uani 1 1 d .
H52 H 0.3094 0.5787 0.4866 0.043 Uiso 1 1 calc R
H52A H 0.1867 0.5447 0.5203 0.043 Uiso 1 1 calc R
H52B H 0.2572 0.6662 0.5185 0.043 Uiso 1 1 calc R
S7 S -0.32892(4) 0.63447(4) 0.17516(3) 0.03454(12) Uani 1 1 d .
S8 S -0.09686(4) 0.81546(4) 0.32096(2) 0.02399(10) Uani 1 1 d .
S9 S 0.17372(4) 1.02022(4) 0.44296(2) 0.02753(11) Uani 1 1 d .
C53 C -0.31626(17) 0.62610(16) 0.09371(11) 0.0408(5) Uani 1 1 d .
H53 H -0.3778 0.5816 0.0634 0.049 Uiso 1 1 calc R
C54 C -0.21004(17) 0.68901(16) 0.07689(10) 0.0364(5) Uani 1 1 d .
H54 H -0.1889 0.6942 0.0342 0.044 Uiso 1 1 calc R
C55 C -0.13558(15) 0.74559(14) 0.13193(9) 0.0265(4) Uani 1 1 d .
C56 C -0.18746(15) 0.72429(14) 0.18871(9) 0.0251(4) Uani 1 1 d .
C57 C -0.10576(14) 0.78958(13) 0.23843(8) 0.0218(3) Uani 1 1 d .
C58 C -0.00623(14) 0.84933(13) 0.21044(8) 0.0186(3) Uani 1 1 d .
C59 C 0.08226(13) 0.91687(13) 0.25791(7) 0.0171(3) Uani 1 1 d .
C60 C 0.04354(14) 0.90757(13) 0.31950(8) 0.0198(3) Uani 1 1 d .
C61 C 0.13377(15) 0.98108(14) 0.36258(8) 0.0210(3) Uani 1 1 d .
C62 C 0.22471(14) 1.03210(13) 0.32669(7) 0.0198(3) Uani 1 1 d .
C63 C 0.32669(15) 1.10432(14) 0.36358(8) 0.0232(4) Uani 1 1 d .
H63 H 0.3962 1.1458 0.3464 0.028 Uiso 1 1 calc R
C64 C 0.31077(16) 1.10561(15) 0.42686(8) 0.0281(4) Uani 1 1 d .
H64 H 0.3689 1.1490 0.4592 0.034 Uiso 1 1 calc R
N5 N -0.02320(12) 0.82218(11) 0.14450(7) 0.0218(3) Uani 1 1 d .
C65 C 0.04167(14) 0.87768(14) 0.09702(8) 0.0209(3) Uani 1 1 d .
C66 C 0.07134(15) 0.82250(15) 0.04377(8) 0.0256(4) Uani 1 1 d .
H66 H 0.0509 0.7484 0.0393 0.031 Uiso 1 1 calc R
C67 C 0.13129(15) 0.87644(15) -0.00302(8) 0.0276(4) Uani 1 1 d .
H67 H 0.1506 0.8384 -0.0398 0.033 Uiso 1 1 calc R
C68 C 0.16361(15) 0.98511(15) 0.00297(8) 0.0254(4) Uani 1 1 d .
C69 C 0.13257(15) 1.03901(15) 0.05695(8) 0.0241(4) Uani 1 1 d .
H69 H 0.1536 1.1132 0.0617 0.029 Uiso 1 1 calc R
C70 C 0.07156(14) 0.98646(14) 0.10383(8) 0.0209(3) Uani 1 1 d .
H70 H 0.0504 1.0241 0.1402 0.025 Uiso 1 1 calc R
C71 C 0.22849(17) 1.04364(17) -0.04794(9) 0.0337(4) Uani 1 1 d .
H71 H 0.1736 1.0312 -0.0852 0.051 Uiso 1 1 calc R
H71A H 0.2940 1.0188 -0.0603 0.051 Uiso 1 1 calc R
H71B H 0.2600 1.1190 -0.0313 0.051 Uiso 1 1 calc R
N6 N 0.19434(11) 0.99371(11) 0.26227(6) 0.0167(3) Uani 1 1 d .
C72 C 0.27313(13) 1.02161(13) 0.21294(7) 0.0166(3) Uani 1 1 d .
C73 C 0.29658(14) 0.94462(13) 0.17060(8) 0.0191(3) Uani 1 1 d .
H73 H 0.2598 0.8725 0.1738 0.023 Uiso 1 1 calc R
C74 C 0.37462(14) 0.97436(13) 0.12346(8) 0.0201(3) Uani 1 1 d .
H74 H 0.3902 0.9218 0.0941 0.024 Uiso 1 1 calc R
C75 C 0.43061(14) 1.07993(13) 0.11838(8) 0.0203(3) Uani 1 1 d .
C76 C 0.40492(15) 1.15530(14) 0.16132(8) 0.0226(3) Uani 1 1 d .
H76 H 0.4419 1.2275 0.1584 0.027 Uiso 1 1 calc R
C77 C 0.32626(14) 1.12707(13) 0.20838(8) 0.0200(3) Uani 1 1 d .
H77 H 0.3091 1.1794 0.2371 0.024 Uiso 1 1 calc R
C78 C 0.51580(16) 1.11105(15) 0.06747(8) 0.0285(4) Uani 1 1 d .
H78 H 0.4719 1.0912 0.0257 0.043 Uiso 1 1 calc R
H78A H 0.5739 1.0750 0.0679 0.043 Uiso 1 1 calc R
H78B H 0.5570 1.1872 0.0757 0.043 Uiso 1 1 calc R

loop_
_atom_site_aniso_label
_atom_site_aniso_U_11
_atom_site_aniso_U_22
_atom_site_aniso_U_33
_atom_site_aniso_U_23
_atom_site_aniso_U_13
_atom_site_aniso_U_12
S1 0.01680(19) 0.0286(2) 0.01422(18) 0.00369(16) -0.00146(15) 0.00403(17)
S2 0.01301(17) 0.0205(2) 0.01356(17) 0.00126(15) 0.00145(14) 0.00303(15)
S3 0.0215(2) 0.0193(2) 0.01440(18) 0.00222(16) 0.00245(15) 0.00062(16)
C1 0.0225(8) 0.0314(10) 0.0152(7) 0.0059(7) 0.0026(6) 0.0065(8)
C2 0.0191(8) 0.0261(9) 0.0145(7) 0.0045(7) 0.0028(6) 0.0073(7)
C3 0.0165(7) 0.0196(9) 0.0147(7) 0.0020(6) 0.0012(6) 0.0071(6)
C4 0.0159(7) 0.0193(9) 0.0165(7) 0.0007(6) -0.0008(6) 0.0065(7)
C5 0.0143(7) 0.0167(8) 0.0154(7) 0.0012(6) 0.0011(6) 0.0056(6)
C6 0.0152(7) 0.0146(8) 0.0148(7) 0.0017(6) 0.0029(6) 0.0052(6)
C7 0.0138(7) 0.0148(8) 0.0145(7) 0.0002(6) -0.0006(6) 0.0049(6)
C8 0.0152(7) 0.0155(8) 0.0138(7) -0.0007(6) 0.0015(6) 0.0049(6)
C9 0.0178(7) 0.0142(8) 0.0134(7) -0.0004(6) 0.0014(6) 0.0036(6)
C10 0.0194(8) 0.0144(8) 0.0147(7) 0.0012(6) 0.0019(6) 0.0040(6)
C11 0.0232(8) 0.0198(9) 0.0149(7) 0.0020(6) -0.0018(6) 0.0020(7)
C12 0.0284(9) 0.0237(9) 0.0127(7) 0.0012(7) -0.0020(6) 0.0020(7)
N1 0.0124(6) 0.0213(7) 0.0132(6) 0.0037(5) 0.0014(5) 0.0044(5)
C13 0.0132(7) 0.0223(9) 0.0136(7) 0.0014(6) 0.0013(6) 0.0055(6)
C14 0.0165(8) 0.0284(10) 0.0207(8) 0.0104(7) 0.0005(6) 0.0064(7)
C15 0.0180(8) 0.0339(11) 0.0240(8) 0.0132(8) 0.0024(7) 0.0021(7)
C16 0.0150(8) 0.0359(11) 0.0202(8) 0.0068(8) 0.0020(6) 0.0075(7)
C17 0.0183(8) 0.0278(10) 0.0189(7) 0.0047(7) 0.0026(6) 0.0120(7)
C18 0.0195(8) 0.0194(9) 0.0163(7) 0.0020(6) 0.0031(6) 0.0072(7)
C19 0.0151(8) 0.0512(13) 0.0340(10) 0.0138(9) 0.0021(7) 0.0065(8)
N2 0.0159(6) 0.0151(7) 0.0132(6) 0.0020(5) 0.0001(5) 0.0017(5)
C20 0.0143(7) 0.0155(8) 0.0126(7) -0.0015(6) 0.0005(5) 0.0019(6)
C21 0.0184(8) 0.0187(9) 0.0152(7) 0.0019(6) 0.0015(6) 0.0076(7)
C22 0.0200(8) 0.0159(8) 0.0201(8) 0.0015(6) 0.0016(6) 0.0031(7)
C23 0.0178(8) 0.0234(9) 0.0191(8) 0.0008(7) -0.0002(6) 0.0010(7)
C24 0.0192(8) 0.0300(10) 0.0189(8) 0.0045(7) -0.0027(6) 0.0061(7)
C25 0.0211(8) 0.0200(9) 0.0165(7) 0.0038(6) -0.0007(6) 0.0061(7)
C26 0.0217(9) 0.0363(12) 0.0331(10) 0.0066(9) -0.0036(8) -0.0041(8)
S4 0.0228(2) 0.0362(3) 0.01658(19) 0.00638(18) 0.00515(16) 0.00430(19)
S5 0.0178(2) 0.0424(3) 0.01304(18) 0.00386(18) 0.00036(15) 0.00261(19)
S6 0.0177(2) 0.0317(3) 0.0255(2) 0.00681(19) 0.00519(16) 0.00759(18)
C27 0.0198(8) 0.0301(10) 0.0283(9) 0.0126(8) 0.0050(7) 0.0047(7)
C28 0.0186(8) 0.0201(9) 0.0265(8) 0.0065(7) 0.0001(7) 0.0031(7)
C29 0.0210(8) 0.0184(9) 0.0173(7) 0.0035(7) 0.0021(6) 0.0074(7)
C30 0.0202(8) 0.0244(9) 0.0150(7) 0.0042(7) 0.0018(6) 0.0067(7)
C31 0.0173(8) 0.0285(10) 0.0148(7) 0.0026(7) -0.0001(6) 0.0054(7)
C32 0.0177(8) 0.0232(9) 0.0148(7) 0.0021(6) 0.0001(6) 0.0084(7)
C33 0.0204(8) 0.0266(9) 0.0127(7) 0.0042(7) 0.0017(6) 0.0107(7)
C34 0.0180(8) 0.0314(10) 0.0163(7) 0.0053(7) 0.0015(6) 0.0084(7)
C35 0.0187(8) 0.0284(10) 0.0199(8) 0.0067(7) 0.0030(6) 0.0102(7)
C36 0.0214(8) 0.0261(9) 0.0186(7) 0.0071(7) 0.0045(6) 0.0131(7)
C37 0.0258(9) 0.0312(10) 0.0221(8) 0.0087(8) 0.0091(7) 0.0159(8)
C38 0.0260(9) 0.0327(11) 0.0279(9) 0.0118(8) 0.0137(7) 0.0149(8)
N3 0.0191(7) 0.0213(8) 0.0152(6) 0.0019(6) 0.0007(5) 0.0072(6)
C39 0.0240(8) 0.0166(8) 0.0164(7) 0.0043(6) -0.0029(6) 0.0059(7)
C40 0.0245(9) 0.0219(9) 0.0231(8) 0.0041(7) -0.0014(7) 0.0081(7)
C41 0.0277(9) 0.0280(10) 0.0294(9) 0.0058(8) -0.0088(7) 0.0052(8)
C42 0.0463(11) 0.0182(9) 0.0219(8) 0.0016(7) -0.0109(8) 0.0037(8)
C43 0.0505(12) 0.0176(9) 0.0208(8) 0.0021(7) -0.0001(8) 0.0158(9)
C44 0.0332(9) 0.0215(9) 0.0200(8) 0.0053(7) -0.0003(7) 0.0141(8)
C45 0.0698(16) 0.0349(13) 0.0278(10) -0.0011(9) -0.0202(10) 0.0059(11)
N4 0.0200(7) 0.0294(8) 0.0136(6) 0.0045(6) 0.0041(5) 0.0123(6)
C46 0.0242(8) 0.0221(9) 0.0155(7) 0.0052(7) 0.0024(6) 0.0116(7)
C47 0.0228(8) 0.0177(8) 0.0150(7) 0.0023(6) 0.0048(6) 0.0103(7)
C48 0.0209(8) 0.0162(8) 0.0206(8) 0.0023(6) 0.0011(6) 0.0077(7)
C49 0.0282(9) 0.0230(9) 0.0159(7) 0.0031(7) 0.0013(6) 0.0111(7)
C50 0.0354(10) 0.0334(11) 0.0155(7) 0.0033(7) 0.0060(7) 0.0207(9)
C51 0.0288(9) 0.0320(10) 0.0183(8) 0.0046(7) 0.0049(7) 0.0190(8)
C52 0.0379(10) 0.0349(11) 0.0168(8) 0.0021(7) -0.0021(7) 0.0180(9)
S7 0.0185(2) 0.0201(2) 0.0568(3) -0.0038(2) 0.0013(2) -0.00010(18)
S8 0.0206(2) 0.0236(2) 0.0297(2) 0.01312(19) 0.00706(17) 0.00613(18)
S9 0.0333(2) 0.0373(3) 0.0177(2) 0.00690(19) -0.00128(17) 0.0185(2)
C53 0.0261(10) 0.0300(11) 0.0536(13) -0.0159(10) -0.0080(9) 0.0028(9)
C54 0.0273(10) 0.0324(11) 0.0387(11) -0.0147(9) -0.0043(8) 0.0048(9)
C55 0.0199(8) 0.0201(9) 0.0336(9) -0.0060(8) -0.0019(7) 0.0035(7)
C56 0.0191(8) 0.0156(9) 0.0374(10) 0.0010(8) 0.0017(7) 0.0029(7)
C57 0.0193(8) 0.0157(9) 0.0292(9) 0.0038(7) 0.0027(7) 0.0045(7)
C58 0.0167(8) 0.0154(8) 0.0233(8) 0.0031(7) 0.0015(6) 0.0050(6)
C59 0.0160(7) 0.0156(8) 0.0213(8) 0.0061(6) 0.0019(6) 0.0061(6)
C60 0.0192(8) 0.0217(9) 0.0227(8) 0.0097(7) 0.0039(6) 0.0098(7)
C61 0.0226(8) 0.0265(10) 0.0181(7) 0.0075(7) 0.0000(6) 0.0121(7)
C62 0.0202(8) 0.0220(9) 0.0199(8) 0.0037(7) -0.0021(6) 0.0109(7)
C63 0.0198(8) 0.0246(10) 0.0260(8) 0.0019(7) -0.0049(7) 0.0096(7)
C64 0.0273(9) 0.0309(11) 0.0275(9) 0.0010(8) -0.0083(7) 0.0136(8)
N5 0.0185(7) 0.0189(8) 0.0233(7) -0.0011(6) -0.0004(6) 0.0023(6)
C65 0.0185(8) 0.0216(9) 0.0209(8) -0.0003(7) -0.0018(6) 0.0059(7)
C66 0.0250(9) 0.0233(10) 0.0262(9) -0.0035(7) -0.0017(7) 0.0083(8)
C67 0.0272(9) 0.0357(11) 0.0199(8) -0.0037(8) -0.0001(7) 0.0142(8)
C68 0.0214(8) 0.0341(11) 0.0212(8) 0.0050(8) -0.0020(7) 0.0098(8)
C69 0.0225(8) 0.0257(10) 0.0256(8) 0.0040(7) -0.0030(7) 0.0103(7)
C70 0.0204(8) 0.0230(9) 0.0189(8) -0.0014(7) -0.0026(6) 0.0089(7)
C71 0.0328(10) 0.0448(13) 0.0262(9) 0.0090(9) 0.0042(8) 0.0151(9)
N6 0.0133(6) 0.0166(7) 0.0189(6) 0.0029(5) 0.0001(5) 0.0035(5)
C72 0.0128(7) 0.0180(8) 0.0193(7) 0.0042(6) -0.0001(6) 0.0052(6)
C73 0.0204(8) 0.0143(8) 0.0233(8) 0.0057(7) -0.0005(6) 0.0061(7)
C74 0.0210(8) 0.0190(9) 0.0218(8) 0.0019(7) 0.0008(6) 0.0091(7)
C75 0.0175(8) 0.0212(9) 0.0210(8) 0.0035(7) 0.0003(6) 0.0052(7)
C76 0.0231(8) 0.0166(9) 0.0259(8) 0.0048(7) 0.0019(7) 0.0033(7)
C77 0.0192(8) 0.0159(8) 0.0239(8) 0.0010(7) 0.0011(6) 0.0054(7)
C78 0.0303(9) 0.0267(10) 0.0244(9) 0.0044(8) 0.0063(7) 0.0040(8)

loop_
_atom_type_symbol
_atom_type_description
_atom_type_scat_dispersion_real
_atom_type_scat_dispersion_imag
_atom_type_scat_source
C C 0.0033 0.0016 'International Tables Vol C Tables 4.2.6.8 and 6.1.1.4'
H H 0.0000 0.0000 'International Tables Vol C Tables 4.2.6.8 and 6.1.1.4'
N N 0.0061 0.0033 'International Tables Vol C Tables 4.2.6.8 and 6.1.1.4'
S S 0.1246 0.1234 'International Tables Vol C Tables 4.2.6.8 and 6.1.1.4'

loop_
_geom_angle_atom_site_label_1
_geom_angle_atom_site_label_2
_geom_angle_atom_site_label_3
_geom_angle
C4 S1 C1 90.43(8)
C5 S2 C8 89.17(8)
C9 S3 C12 90.56(8)
C2 C1 S1 114.26(12)
C2 C1 H1 122.9
S1 C1 H1 122.9
C1 C2 C3 109.87(15)
C1 C2 H2 125.1
C3 C2 H2 125.1
C4 C3 N1 110.21(13)
C4 C3 C2 114.37(14)
N1 C3 C2 135.40(15)
C3 C4 C5 106.94(13)
C3 C4 S1 111.06(11)
C5 C4 S1 142.00(13)
C6 C5 C4 107.09(13)
C6 C5 S2 114.29(11)
C4 C5 S2 138.59(12)
N1 C6 C5 109.63(13)
N1 C6 C7 139.04(14)
C5 C6 C7 111.33(13)
N2 C7 C8 109.43(13)
N2 C7 C6 139.32(14)
C8 C7 C6 110.92(13)
C7 C8 C9 106.93(13)
C7 C8 S2 114.20(11)
C9 C8 S2 138.75(12)
C10 C9 C8 107.05(13)
C10 C9 S3 111.08(11)
C8 C9 S3 141.84(13)
C9 C10 N2 110.04(13)
C9 C10 C11 114.16(14)
N2 C10 C11 135.79(15)
C12 C11 C10 109.94(15)
C12 C11 H11 125.0
C10 C11 H11 125.0
C11 C12 S3 114.25(12)
C11 C12 H12 122.9
S3 C12 H12 122.9
C3 N1 C6 106.13(13)
C3 N1 C13 124.79(12)
C6 N1 C13 127.13(12)
C14 C13 C18 120.20(14)
C14 C13 N1 120.51(13)
C18 C13 N1 119.29(14)
C13 C14 C15 119.63(15)
C13 C14 H14 120.2
C15 C14 H14 120.2
C16 C15 C14 121.07(16)
C16 C15 H15 119.5
C14 C15 H15 119.5
C17 C16 C15 118.19(15)
C17 C16 C19 120.37(15)
C15 C16 C19 121.44(16)
C16 C17 C18 121.65(15)
C16 C17 H17 119.2
C18 C17 H17 119.2
C13 C18 C17 119.18(15)
C13 C18 H18 120.4
C17 C18 H18 120.4
C16 C19 H19 109.5
C16 C19 H19A 109.5
H19 C19 H19A 109.5
C16 C19 H19B 109.5
H19 C19 H19B 109.5
H19A C19 H19B 109.5
C10 N2 C7 106.53(13)
C10 N2 C20 123.94(13)
C7 N2 C20 128.09(12)
C21 C20 C25 120.13(15)
C21 C20 N2 120.01(13)
C25 C20 N2 119.86(14)
C20 C21 C22 119.79(14)
C20 C21 H21 120.1
C22 C21 H21 120.1
C21 C22 C23 121.42(15)
C21 C22 H22 119.3
C23 C22 H22 119.3
C22 C23 C24 117.74(15)
C22 C23 C26 120.56(16)
C24 C23 C26 121.70(15)
C25 C24 C23 121.61(15)
C25 C24 H24 119.2
C23 C24 H24 119.2
C20 C25 C24 119.30(15)
C20 C25 H25 120.3
C24 C25 H25 120.3
C23 C26 H26 109.5
C23 C26 H26A 109.5
H26 C26 H26A 109.5
C23 C26 H26B 109.5
H26 C26 H26B 109.5
H26A C26 H26B 109.5
C30 S4 C27 90.77(8)
C34 S5 C31 89.49(8)
C35 S6 C38 90.83(9)
C28 C27 S4 113.97(13)
C28 C27 H27 123.0
S4 C27 H27 123.0
C27 C28 C29 110.09(15)
C27 C28 H28 125.0
C29 C28 H28 125.0
C30 C29 N3 109.62(14)
C30 C29 C28 114.31(14)
N3 C29 C28 136.06(15)
C29 C30 C31 107.28(14)
C29 C30 S4 110.84(12)
C31 C30 S4 141.85(13)
C32 C31 C30 107.27(14)
C32 C31 S5 114.15(12)
C30 C31 S5 138.41(13)
N3 C32 C31 109.01(13)
N3 C32 C33 139.89(14)
C31 C32 C33 110.80(14)
C34 C33 N4 108.78(14)
C34 C33 C32 111.10(14)
N4 C33 C32 140.00(15)
C33 C34 C35 108.09(14)
C33 C34 S5 114.43(12)
C35 C34 S5 137.45(14)
C36 C35 C34 106.59(15)
C36 C35 S6 111.65(12)
C34 C35 S6 141.56(14)
C35 C36 N4 109.92(13)
C35 C36 C37 113.03(16)
N4 C36 C37 136.93(15)
C38 C37 C36 110.69(15)
C38 C37 H37 124.7
C36 C37 H37 124.7
C37 C38 S6 113.79(13)
C37 C38 H38 123.1
S6 C38 H38 123.1
C29 N3 C32 106.82(13)
C29 N3 C39 123.80(14)
C32 N3 C39 129.04(13)
C44 C39 C40 120.36(16)
C44 C39 N3 120.21(15)
C40 C39 N3 119.42(15)
C39 C40 C41 119.24(16)
C39 C40 H40 120.4
C41 C40 H40 120.4
C42 C41 C40 121.41(17)
C42 C41 H41 119.3
C40 C41 H41 119.3
C41 C42 C43 118.32(17)
C41 C42 C45 121.16(19)
C43 C42 C45 120.50(19)
C42 C43 C44 121.16(17)
C42 C43 H43 119.4
C44 C43 H43 119.4
C39 C44 C43 119.48(16)
C39 C44 H44 120.3
C43 C44 H44 120.3
C42 C45 H45 109.5
C42 C45 H45A 109.5
H45 C45 H45A 109.5
C42 C45 H45B 109.5
H45 C45 H45B 109.5
H45A C45 H45B 109.5
C33 N4 C36 106.62(13)
C33 N4 C46 126.46(13)
C36 N4 C46 122.61(13)
C51 C46 C47 119.93(14)
C51 C46 N4 119.92(14)
C47 C46 N4 120.15(14)
C48 C47 C46 119.49(14)
C48 C47 H47 120.3
C46 C47 H47 120.3
C47 C48 C49 121.54(15)
C47 C48 H48 119.2
C49 C48 H48 119.2
C50 C49 C48 118.02(15)
C50 C49 C52 121.40(15)
C48 C49 C52 120.58(15)
C51 C50 C49 121.28(15)
C51 C50 H50 119.4
C49 C50 H50 119.4
C50 C51 C46 119.66(15)
C50 C51 H51 120.2
C46 C51 H51 120.2
C49 C52 H52 109.5
C49 C52 H52A 109.5
H52 C52 H52A 109.5
C49 C52 H52B 109.5
H52 C52 H52B 109.5
H52A C52 H52B 109.5
C56 S7 C53 90.49(9)
C57 S8 C60 89.38(8)
C61 S9 C64 90.93(9)
C54 C53 S7 114.00(16)
C54 C53 H53 123.0
S7 C53 H53 123.0
C53 C54 C55 110.51(19)
C53 C54 H54 124.7
C55 C54 H54 124.7
C56 C55 N5 110.06(15)
C56 C55 C54 113.53(17)
N5 C55 C54 136.33(18)
C55 C56 C57 106.80(15)
C55 C56 S7 111.47(14)
C57 C56 S7 141.62(14)
C58 C57 C56 107.44(15)
C58 C57 S8 114.42(13)
C56 C57 S8 138.14(14)
N5 C58 C57 109.40(15)
N5 C58 C59 139.57(15)
C57 C58 C59 111.01(15)
N6 C59 C60 109.03(14)
N6 C59 C58 139.59(14)
C60 C59 C58 111.29(14)
C59 C60 C61 107.03(14)
C59 C60 S8 113.86(13)
C61 C60 S8 139.08(13)
C62 C61 C60 107.25(14)
C62 C61 S9 110.72(13)
C60 C61 S9 141.72(13)
C61 C62 N6 109.79(15)
C61 C62 C63 114.25(15)
N6 C62 C63 135.82(15)
C64 C63 C62 110.51(16)
C64 C63 H63 124.7
C62 C63 H63 124.7
C63 C64 S9 113.58(14)
C63 C64 H64 123.2
S9 C64 H64 123.2
C58 N5 C55 106.29(14)
C58 N5 C65 128.30(15)
C55 N5 C65 123.40(14)
C66 C65 C70 120.52(16)
C66 C65 N5 119.66(16)
C70 C65 N5 119.79(14)
C65 C66 C67 119.40(17)
C65 C66 H66 120.3
C67 C66 H66 120.3
C66 C67 C68 121.27(16)
C66 C67 H67 119.4
C68 C67 H67 119.4
C67 C68 C69 118.32(16)
C67 C68 C71 121.25(16)
C69 C68 C71 120.42(18)
C70 C69 C68 121.27(17)
C70 C69 H69 119.4
C68 C69 H69 119.4
C69 C70 C65 119.21(16)
C69 C70 H70 120.4
C65 C70 H70 120.4
C68 C71 H71 109.5
C68 C71 H71A 109.5
H71 C71 H71A 109.5
C68 C71 H71B 109.5
H71 C71 H71B 109.5
H71A C71 H71B 109.5
C62 N6 C59 106.89(13)
C62 N6 C72 124.02(14)
C59 N6 C72 128.67(13)
C77 C72 C73 120.70(15)
C77 C72 N6 118.76(14)
C73 C72 N6 120.53(14)
C72 C73 C74 119.16(15)
C72 C73 H73 120.4
C74 C73 H73 120.4
C73 C74 C75 121.32(15)
C73 C74 H74 119.3
C75 C74 H74 119.3
C76 C75 C74 118.20(15)
C76 C75 C78 121.05(15)
C74 C75 C78 120.75(15)
C77 C76 C75 121.32(16)
C77 C76 H76 119.3
C75 C76 H76 119.3
C72 C77 C76 119.28(15)
C72 C77 H77 120.4
C76 C77 H77 120.4
C75 C78 H78 109.5
C75 C78 H78A 109.5
H78 C78 H78A 109.5
C75 C78 H78B 109.5
H78 C78 H78B 109.5
H78A C78 H78B 109.5

loop_
_geom_bond_atom_site_label_1
_geom_bond_atom_site_label_2
_geom_bond_distance
S1 C4 1.7222(16)
S1 C1 1.7386(17)
S2 C5 1.7356(16)
S2 C8 1.7377(16)
S3 C9 1.7225(16)
S3 C12 1.7350(18)
C1 C2 1.364(2)
C1 H1 0.9500
C2 C3 1.419(2)
C2 H2 0.9500
C3 C4 1.391(2)
C3 N1 1.3931(19)
C4 C5 1.415(2)
C5 C6 1.398(2)
C6 N1 1.3978(19)
C6 C7 1.427(2)
C7 N2 1.3952(19)
C7 C8 1.403(2)
C8 C9 1.418(2)
C9 C10 1.391(2)
C10 N2 1.3932(19)
C10 C11 1.422(2)
C11 C12 1.364(2)
C11 H11 0.9500
C12 H12 0.9500
N1 C13 1.4284(19)
C13 C14 1.386(2)
C13 C18 1.387(2)
C14 C15 1.390(2)
C14 H14 0.9500
C15 C16 1.389(2)
C15 H15 0.9500
C16 C17 1.386(2)
C16 C19 1.517(2)
C17 C18 1.388(2)
C17 H17 0.9500
C18 H18 0.9500
C19 H19 0.9800
C19 H19A 0.9800
C19 H19B 0.9800
N2 C20 1.4324(19)
C20 C21 1.383(2)
C20 C25 1.388(2)
C21 C22 1.390(2)
C21 H21 0.9500
C22 C23 1.390(2)
C22 H22 0.9500
C23 C24 1.393(2)
C23 C26 1.515(2)
C24 C25 1.392(2)
C24 H24 0.9500
C25 H25 0.9500
C26 H26 0.9800
C26 H26A 0.9800
C26 H26B 0.9800
S4 C30 1.7224(16)
S4 C27 1.7383(19)
S5 C34 1.7267(17)
S5 C31 1.7365(18)
S6 C35 1.7154(19)
S6 C38 1.7263(18)
C27 C28 1.362(2)
C27 H27 0.9500
C28 C29 1.423(2)
C28 H28 0.9500
C29 C30 1.390(2)
C29 N3 1.395(2)
C30 C31 1.412(2)
C31 C32 1.401(2)
C32 N3 1.397(2)
C32 C33 1.437(2)
C33 C34 1.398(2)
C33 N4 1.3985(19)
C34 C35 1.412(2)
C35 C36 1.393(2)
C36 N4 1.400(2)
C36 C37 1.423(2)
C37 C38 1.367(3)
C37 H37 0.9500
C38 H38 0.9500
N3 C39 1.427(2)
C39 C44 1.386(2)
C39 C40 1.388(2)
C40 C41 1.390(2)
C40 H40 0.9500
C41 C42 1.388(3)
C41 H41 0.9500
C42 C43 1.389(3)
C42 C45 1.515(3)
C43 C44 1.390(2)
C43 H43 0.9500
C44 H44 0.9500
C45 H45 0.9800
C45 H45A 0.9800
C45 H45B 0.9800
N4 C46 1.431(2)
C46 C51 1.390(2)
C46 C47 1.390(2)
C47 C48 1.386(2)
C47 H47 0.9500
C48 C49 1.392(2)
C48 H48 0.9500
C49 C50 1.390(2)
C49 C52 1.507(2)
C50 C51 1.389(2)
C50 H50 0.9500
C51 H51 0.9500
C52 H52 0.9800
C52 H52A 0.9800
C52 H52B 0.9800
S7 C56 1.7206(18)
S7 C53 1.729(2)
S8 C57 1.7317(19)
S8 C60 1.7372(18)
S9 C61 1.7237(18)
S9 C64 1.741(2)
C53 C54 1.364(3)
C53 H53 0.9500
C54 C55 1.418(3)
C54 H54 0.9500
C55 C56 1.388(2)
C55 N5 1.396(2)
C56 C57 1.409(2)
C57 C58 1.398(2)
C58 N5 1.390(2)
C58 C59 1.429(2)
C59 N6 1.394(2)
C59 C60 1.403(2)
C60 C61 1.413(2)
C61 C62 1.388(2)
C62 N6 1.389(2)
C62 C63 1.424(2)
C63 C64 1.358(2)
C63 H63 0.9500
C64 H64 0.9500
N5 C65 1.431(2)
C65 C66 1.384(2)
C65 C70 1.394(2)
C66 C67 1.388(2)
C66 H66 0.9500
C67 C68 1.391(3)
C67 H67 0.9500
C68 C69 1.395(2)
C68 C71 1.508(2)
C69 C70 1.386(2)
C69 H69 0.9500
C70 H70 0.9500
C71 H71 0.9800
C71 H71A 0.9800
C71 H71B 0.9800
N6 C72 1.4276(19)
C72 C77 1.388(2)
C72 C73 1.388(2)
C73 C74 1.390(2)
C73 H73 0.9500
C74 C75 1.396(2)
C74 H74 0.9500
C75 C76 1.391(2)
C75 C78 1.506(2)
C76 C77 1.390(2)
C76 H76 0.9500
C77 H77 0.9500
C78 H78 0.9800
C78 H78A 0.9800
C78 H78B 0.9800

loop_
_geom_torsion_atom_site_label_1
_geom_torsion_atom_site_label_2
_geom_torsion_atom_site_label_3
_geom_torsion_atom_site_label_4
_geom_torsion
C4 S1 C1 C2 0.65(14)
S1 C1 C2 C3 -0.16(19)
C1 C2 C3 C4 -0.6(2)
C1 C2 C3 N1 -178.75(18)
N1 C3 C4 C5 0.17(18)
C2 C3 C4 C5 -178.45(13)
N1 C3 C4 S1 179.70(11)
C2 C3 C4 S1 1.09(18)
C1 S1 C4 C3 -0.96(13)
C1 S1 C4 C5 178.3(2)
C3 C4 C5 C6 -0.16(18)
S1 C4 C5 C6 -179.45(16)
C3 C4 C5 S2 177.65(14)
S1 C4 C5 S2 -1.6(3)
C8 S2 C5 C6 -0.29(12)
C8 S2 C5 C4 -177.99(18)
C4 C5 C6 N1 0.09(17)
S2 C5 C6 N1 -178.32(10)
C4 C5 C6 C7 -179.62(13)
S2 C5 C6 C7 1.98(17)
N1 C6 C7 N2 5.0(3)
C5 C6 C7 N2 -175.42(18)
N1 C6 C7 C8 177.38(18)
C5 C6 C7 C8 -3.05(18)
N2 C7 C8 C9 0.83(17)
C6 C7 C8 C9 -173.91(13)
N2 C7 C8 S2 177.66(10)
C6 C7 C8 S2 2.92(17)
C5 S2 C8 C7 -1.54(12)
C5 S2 C8 C9 173.85(18)
C7 C8 C9 C10 -1.00(17)
S2 C8 C9 C10 -176.61(14)
C7 C8 C9 S3 -178.80(16)
S2 C8 C9 S3 5.6(3)
C12 S3 C9 C10 0.24(13)
C12 S3 C9 C8 178.0(2)
C8 C9 C10 N2 0.83(18)
S3 C9 C10 N2 179.37(10)
C8 C9 C10 C11 -178.25(14)
S3 C9 C10 C11 0.29(18)
C9 C10 C11 C12 -0.8(2)
N2 C10 C11 C12 -179.59(17)
C10 C11 C12 S3 1.01(19)
C9 S3 C12 C11 -0.74(14)
C4 C3 N1 C6 -0.12(17)
C2 C3 N1 C6 178.09(18)
C4 C3 N1 C13 -165.16(14)
C2 C3 N1 C13 13.1(3)
C5 C6 N1 C3 0.02(17)
C7 C6 N1 C3 179.60(18)
C5 C6 N1 C13 164.60(14)
C7 C6 N1 C13 -15.8(3)
C3 N1 C13 C14 -57.7(2)
C6 N1 C13 C14 140.43(16)
C3 N1 C13 C18 122.82(17)
C6 N1 C13 C18 -39.1(2)
C18 C13 C14 C15 1.3(2)
N1 C13 C14 C15 -178.17(15)
C13 C14 C15 C16 1.2(3)
C14 C15 C16 C17 -1.7(3)
C14 C15 C16 C19 178.67(17)
C15 C16 C17 C18 -0.2(3)
C19 C16 C17 C18 179.43(16)
C14 C13 C18 C17 -3.2(2)
N1 C13 C18 C17 176.34(14)
C16 C17 C18 C13 2.6(2)
C9 C10 N2 C7 -0.31(17)
C11 C10 N2 C7 178.48(18)
C9 C10 N2 C20 -167.58(14)
C11 C10 N2 C20 11.2(3)
C8 C7 N2 C10 -0.33(17)
C6 C7 N2 C10 172.12(18)
C8 C7 N2 C20 166.23(14)
C6 C7 N2 C20 -21.3(3)
C10 N2 C20 C21 127.52(16)
C7 N2 C20 C21 -36.9(2)
C10 N2 C20 C25 -52.5(2)
C7 N2 C20 C25 143.06(16)
C25 C20 C21 C22 -0.4(2)
N2 C20 C21 C22 179.61(14)
C20 C21 C22 C23 1.3(2)
C21 C22 C23 C24 -1.0(2)
C21 C22 C23 C26 178.85(15)
C22 C23 C24 C25 -0.3(2)
C26 C23 C24 C25 179.93(16)
C21 C20 C25 C24 -0.8(2)
N2 C20 C25 C24 179.20(14)
C23 C24 C25 C20 1.2(2)
C30 S4 C27 C28 -0.18(14)
S4 C27 C28 C29 0.73(19)
C27 C28 C29 C30 -1.1(2)
C27 C28 C29 N3 178.51(17)
N3 C29 C30 C31 -0.06(19)
C28 C29 C30 C31 179.65(14)
N3 C29 C30 S4 -178.74(10)
C28 C29 C30 S4 0.97(19)
C27 S4 C30 C29 -0.45(13)
C27 S4 C30 C31 -178.4(2)
C29 C30 C31 C32 -0.18(19)
S4 C30 C31 C32 177.82(17)
C29 C30 C31 S5 -174.94(16)
S4 C30 C31 S5 3.1(4)
C34 S5 C31 C32 -0.71(14)
C34 S5 C31 C30 173.8(2)
C30 C31 C32 N3 0.36(19)
S5 C31 C32 N3 176.55(11)
C30 C31 C32 C33 -174.61(14)
S5 C31 C32 C33 1.58(19)
N3 C32 C33 C34 -174.43(19)
C31 C32 C33 C34 -1.8(2)
N3 C32 C33 N4 10.3(4)
C31 C32 C33 N4 -177.11(19)
N4 C33 C34 C35 -0.28(19)
C32 C33 C34 C35 -177.09(14)
N4 C33 C34 S5 178.15(11)
C32 C33 C34 S5 1.34(19)
C31 S5 C34 C33 -0.39(14)
C31 S5 C34 C35 177.4(2)
C33 C34 C35 C36 0.4(2)
S5 C34 C35 C36 -177.53(16)
C33 C34 C35 S6 -173.61(17)
S5 C34 C35 S6 8.5(4)
C38 S6 C35 C36 0.45(13)
C38 S6 C35 C34 174.2(2)
C34 C35 C36 N4 -0.31(19)
S6 C35 C36 N4 175.66(11)
C34 C35 C36 C37 -177.03(14)
S6 C35 C36 C37 -1.05(19)
C35 C36 C37 C38 1.2(2)
N4 C36 C37 C38 -174.23(18)
C36 C37 C38 S6 -0.90(19)
C35 S6 C38 C37 0.27(14)
C30 C29 N3 C32 0.28(18)
C28 C29 N3 C32 -179.33(18)
C30 C29 N3 C39 -173.47(14)
C28 C29 N3 C39 6.9(3)
C31 C32 N3 C29 -0.40(18)
C33 C32 N3 C29 172.3(2)
C31 C32 N3 C39 172.92(15)
C33 C32 N3 C39 -14.4(3)
C29 N3 C39 C44 131.65(17)
C32 N3 C39 C44 -40.6(2)
C29 N3 C39 C40 -48.6(2)
C32 N3 C39 C40 139.11(17)
C44 C39 C40 C41 0.2(2)
N3 C39 C40 C41 -179.54(15)
C39 C40 C41 C42 0.9(3)
C40 C41 C42 C43 -1.1(3)
C40 C41 C42 C45 177.37(18)
C41 C42 C43 C44 0.0(3)
C45 C42 C43 C44 -178.40(18)
C40 C39 C44 C43 -1.2(3)
N3 C39 C44 C43 178.54(15)
C42 C43 C44 C39 1.1(3)
C34 C33 N4 C36 0.09(18)
C32 C33 N4 C36 175.5(2)
C34 C33 N4 C46 156.98(16)
C32 C33 N4 C46 -27.7(3)
C35 C36 N4 C33 0.14(18)
C37 C36 N4 C33 175.71(19)
C35 C36 N4 C46 -157.85(14)
C37 C36 N4 C46 17.7(3)
C33 N4 C46 C51 154.00(17)
C36 N4 C46 C51 -52.5(2)
C33 N4 C46 C47 -27.1(3)
C36 N4 C46 C47 126.39(17)
C51 C46 C47 C48 -0.8(3)
N4 C46 C47 C48 -179.70(15)
C46 C47 C48 C49 2.9(3)
C47 C48 C49 C50 -2.3(3)
C47 C48 C49 C52 176.87(16)
C48 C49 C50 C51 -0.2(3)
C52 C49 C50 C51 -179.46(18)
C49 C50 C51 C46 2.3(3)
C47 C46 C51 C50 -1.7(3)
N4 C46 C51 C50 177.18(16)
C56 S7 C53 C54 -0.48(17)
S7 C53 C54 C55 0.5(2)
C53 C54 C55 C56 -0.2(2)
C53 C54 C55 N5 -176.7(2)
N5 C55 C56 C57 0.26(19)
C54 C55 C56 C57 -177.16(16)
N5 C55 C56 S7 177.28(12)
C54 C55 C56 S7 -0.1(2)
C53 S7 C56 C55 0.35(14)
C53 S7 C56 C57 175.7(2)
C55 C56 C57 C58 0.22(19)
S7 C56 C57 C58 -175.30(17)
C55 C56 C57 S8 179.27(15)
S7 C56 C57 S8 3.8(4)
C60 S8 C57 C58 -0.55(13)
C60 S8 C57 C56 -179.6(2)
C56 C57 C58 N5 -0.63(18)
S8 C57 C58 N5 -179.94(11)
C56 C57 C58 C59 -179.06(14)
S8 C57 C58 C59 1.63(18)
N5 C58 C59 N6 4.2(4)
C57 C58 C59 N6 -178.09(18)
N5 C58 C59 C60 -179.83(18)
C57 C58 C59 C60 -2.10(19)
N6 C59 C60 C61 0.44(17)
C58 C59 C60 C61 -176.81(13)
N6 C59 C60 S8 178.99(10)
C58 C59 C60 S8 1.75(17)
C57 S8 C60 C59 -0.70(12)
C57 S8 C60 C61 177.19(19)
C59 C60 C61 C62 -0.55(18)
S8 C60 C61 C62 -178.53(15)
C59 C60 C61 S9 -173.06(16)
S8 C60 C61 S9 9.0(3)
C64 S9 C61 C62 0.79(13)
C64 S9 C61 C60 173.1(2)
C60 C61 C62 N6 0.47(18)
S9 C61 C62 N6 175.52(10)
C60 C61 C62 C63 -175.94(14)
S9 C61 C62 C63 -0.89(18)
C61 C62 C63 C64 0.5(2)
N6 C62 C63 C64 -174.65(17)
C62 C63 C64 S9 0.13(19)
C61 S9 C64 C63 -0.54(14)
C57 C58 N5 C55 0.78(18)
C59 C58 N5 C55 178.5(2)
C57 C58 N5 C65 164.85(15)
C59 C58 N5 C65 -17.4(3)
C56 C55 N5 C58 -0.64(18)
C54 C55 N5 C58 175.9(2)
C56 C55 N5 C65 -165.69(14)
C54 C55 N5 C65 10.9(3)
C58 N5 C65 C66 138.51(17)
C55 N5 C65 C66 -59.9(2)
C58 N5 C65 C70 -43.3(2)
C55 N5 C65 C70 118.30(18)
C70 C65 C66 C67 0.0(2)
N5 C65 C66 C67 178.15(14)
C65 C66 C67 C68 0.9(3)
C66 C67 C68 C69 -1.0(2)
C66 C67 C68 C71 -179.86(16)
C67 C68 C69 C70 0.3(2)
C71 C68 C69 C70 179.14(15)
C68 C69 C70 C65 0.6(2)
C66 C65 C70 C69 -0.7(2)
N5 C65 C70 C69 -178.87(14)
C61 C62 N6 C59 -0.20(17)
C63 C62 N6 C59 175.10(18)
C61 C62 N6 C72 -173.24(13)
C63 C62 N6 C72 2.1(3)
C60 C59 N6 C62 -0.15(16)
C58 C59 N6 C62 175.89(19)
C60 C59 N6 C72 172.46(14)
C58 C59 N6 C72 -11.5(3)
C62 N6 C72 C77 -55.3(2)
C59 N6 C72 C77 133.22(16)
C62 N6 C72 C73 124.32(17)
C59 N6 C72 C73 -47.1(2)
C77 C72 C73 C74 0.3(2)
N6 C72 C73 C74 -179.37(13)
C72 C73 C74 C75 0.7(2)
C73 C74 C75 C76 -1.0(2)
C73 C74 C75 C78 179.43(15)
C74 C75 C76 C77 0.4(2)
C78 C75 C76 C77 179.93(15)
C73 C72 C77 C76 -0.9(2)
N6 C72 C77 C76 178.76(14)
C75 C76 C77 C72 0.6(2)

loop_
_cod_related_entry_id
_cod_related_entry_database
_cod_related_entry_code
1 ChemSpider 30651897
